data_4077034
loop_
_publ_author_name
'Mashima, Kazushi'
'Shimizu, Daisuke'
'Yamagata, Tsuneaki'
'Tani, Kazuhide'

_publ_section_title
;
 Ring Methyl Activation of 1,2-Dimethyl-3,4-di(tert-butyl)cyclobutadiene
 Complexes of Palladium Givingexo-Methylene-\h3-cyclobutenyl Complexes of
 Palladium
;
_journal_issue 23
_journal_name_full Organometallics
_journal_page_first 5136
_journal_paper_doi 10.1021/om0204484
_journal_volume 21
_journal_year 2002
_chemical_formula_sum 'C19 H30 Cl3 N Pd'
_chemical_formula_weight 485.19
_chemical_melting_point 471.5(15)
_space_group_IT_number 19
_symmetry_cell_setting orthorhombic
_symmetry_Int_Tables_number 19
_symmetry_space_group_name_Hall 'P 2ac 2ab'
_symmetry_space_group_name_H-M 'P 21 21 21'
_atom_sites_solution_hydrogens geom
_atom_sites_solution_primary direct
_atom_sites_solution_secondary difmap
_audit_creation_date 'Apr 12 10:12:11 1999'
_audit_update_record 'May 27 21:15:00 2002'
_cell_angle_alpha 90.00
_cell_angle_beta 90.00
_cell_angle_gamma 90.00
_cell_formula_units_Z 4
_cell_length_a 12.587(3)
_cell_length_b 16.097(3)
_cell_length_c 10.841(3)
_cell_measurement_reflns_used 25
_cell_measurement_temperature 296(2)
_cell_measurement_theta_max 14.94
_cell_measurement_theta_min 14.57
_cell_volume 2196.5(9)
_computing_cell_refinement 'Rigaku/RAPID Diffractometer Control'
_computing_data_collection 'Rigaku/RAPID Diffractometer Control'
_computing_data_reduction 'teXsan: PROCESS (MSC)'
_computing_molecular_graphics 'Ortep-3 (Louis J. Farrugia, 1999)'
_computing_publication_material 'SHELXL-97 and modified'
_computing_structure_refinement 'SHELXL-97 (Sheldrick, 1999)'
_computing_structure_solution 'SIR97(A. Altomare, et al., 1999)'
_diffrn_ambient_temperature 296(2)
_diffrn_measured_fraction_theta_full 0.999
_diffrn_measured_fraction_theta_max 0.999
_diffrn_measurement_device_type AFC7R
_diffrn_measurement_method \w-2\t
_diffrn_radiation_monochromator graphite
_diffrn_radiation_source 'Rigaku rotating anode'
_diffrn_radiation_type MoK\a
_diffrn_radiation_wavelength 0.71069
_diffrn_reflns_av_R_equivalents 0.0000
_diffrn_reflns_av_sigmaI/netI 0.0398
_diffrn_reflns_limit_h_max 16
_diffrn_reflns_limit_h_min 0
_diffrn_reflns_limit_k_max 20
_diffrn_reflns_limit_k_min 0
_diffrn_reflns_limit_l_max 14
_diffrn_reflns_limit_l_min -14
_diffrn_reflns_number 2866
_diffrn_reflns_theta_full 27.50
_diffrn_reflns_theta_max 27.50
_diffrn_reflns_theta_min 2.53
_diffrn_standards_decay_% 2.96
_diffrn_standards_number 3
_exptl_absorpt_coefficient_mu 1.211
_exptl_absorpt_correction_T_max 0.7032
_exptl_absorpt_correction_T_min 0.7651
_exptl_absorpt_correction_type psi-scan
_exptl_absorpt_process_details '( North, Phillips, & Mathews, (1968). Acta Cryst. A24, 351-359.)'
_exptl_crystal_colour yellow
_exptl_crystal_density_diffrn 1.467
_exptl_crystal_density_method 'not measured'
_exptl_crystal_description prismatic
_exptl_crystal_F_000 992
_exptl_crystal_size_max 0.23
_exptl_crystal_size_mid 0.20
_exptl_crystal_size_min 0.20
_refine_diff_density_max 0.382
_refine_diff_density_min -0.483
_refine_diff_density_rms 0.093
_refine_ls_abs_structure_details 'Flack H D (1983), Acta Cryst. A39, 876-881'
_refine_ls_abs_structure_Flack 0.02(6)
_refine_ls_extinction_method none
_refine_ls_goodness_of_fit_ref 1.020
_refine_ls_hydrogen_treatment mixed
_refine_ls_matrix_type full
_refine_ls_number_parameters 220
_refine_ls_number_reflns 2845
_refine_ls_number_restraints 0
_refine_ls_restrained_S_all 1.020
_refine_ls_R_factor_all 0.0545
_refine_ls_R_factor_gt 0.0331
_refine_ls_shift/su_max 0.001
_refine_ls_shift/su_mean 0.000
_refine_ls_structure_factor_coef Fsqd
_refine_ls_weighting_details 'calc w=1/[\s^2^(Fo^2^)+(0.0350P)^2^+2.7182P] where P=(Fo^2^+2Fc^2^)/3'
_refine_ls_weighting_scheme calc
_refine_ls_wR_factor_gt 0.0781
_refine_ls_wR_factor_ref 0.0855
_reflns_number_gt 2332
_reflns_number_total 2845
_reflns_threshold_expression >2sigma(I)
_cod_data_source_file om0204484.cif
_cod_data_source_block global
_cod_depositor_comments
;
The following automatic conversions were performed:

'_chemical_melting_point' value '470-473' was changed to '471.5(15)'
- the average value was taken and precision was estimated.

Automatic conversion script
Id: cif_fix_values 1715 2011-07-08 13:25:40Z adriana 
;
_cod_original_sg_symbol_Hall 'P 2AC 2AB'
_cod_original_sg_symbol_H-M P212121
_cod_database_code 4077034
_diffrn_standards_interval 150

loop_
_symmetry_equiv_pos_as_xyz
'x, y, z'
'-x+1/2, -y, z+1/2'
'x+1/2, -y+1/2, -z'
'-x, y+1/2, -z+1/2'

loop_
_atom_site_label
_atom_site_type_symbol
_atom_site_fract_x
_atom_site_fract_y
_atom_site_fract_z
_atom_site_U_iso_or_equiv
_atom_site_adp_type
_atom_site_occupancy
_atom_site_symmetry_multiplicity
_atom_site_calc_flag
_atom_site_refinement_flags
Pd Pd 0.03751(4) 0.44306(3) -0.83062(4) 0.03135(11) Uani 1 1 d .
Cl1 Cl -0.00774(15) 0.47750(11) -1.04606(15) 0.0500(4) Uani 1 1 d .
Cl2 Cl -0.07324(14) 0.31677(9) -0.83879(18) 0.0508(4) Uani 1 1 d .
Cl3 Cl 0.20110(14) 0.36219(11) -0.89023(17) 0.0500(4) Uani 1 1 d .
C1 C -0.0318(5) 0.5355(3) -0.7205(5) 0.0362(12) Uani 1 1 d .
C2 C 0.0296(5) 0.4789(4) -0.6427(5) 0.0387(13) Uani 1 1 d .
C3 C 0.1268(5) 0.5128(4) -0.6928(6) 0.0449(17) Uani 1 1 d .
C4 C 0.0681(5) 0.5667(4) -0.7725(6) 0.0454(16) Uani 1 1 d .
C5 C -0.1434(6) 0.5711(4) -0.7254(7) 0.0511(18) Uani 1 1 d .
C6 C -0.1505(8) 0.6359(5) -0.8253(11) 0.086(3) Uani 1 1 d .
H6A H -0.2212 0.6582 -0.8278 0.129 Uiso 1 1 calc R
H6B H -0.1338 0.6111 -0.9034 0.129 Uiso 1 1 calc R
H6C H -0.1010 0.6798 -0.8083 0.129 Uiso 1 1 calc R
C7 C -0.2268(5) 0.5040(6) -0.7473(9) 0.071(2) Uani 1 1 d .
H7A H -0.2220 0.4629 -0.6834 0.106 Uiso 1 1 calc R
H7B H -0.2147 0.4783 -0.8259 0.106 Uiso 1 1 calc R
H7C H -0.2963 0.5286 -0.7462 0.106 Uiso 1 1 calc R
C8 C -0.1636(7) 0.6131(6) -0.5987(9) 0.077(3) Uani 1 1 d .
H8A H -0.1593 0.5722 -0.5345 0.116 Uiso 1 1 calc R
H8B H -0.2330 0.6378 -0.5984 0.116 Uiso 1 1 calc R
H8C H -0.1111 0.6553 -0.5848 0.116 Uiso 1 1 calc R
C9 C 0.0163(7) 0.4234(5) -0.5301(6) 0.055(2) Uani 1 1 d .
C10 C -0.0947(7) 0.3856(5) -0.5201(7) 0.071(3) Uani 1 1 d .
H10A H -0.1466 0.4293 -0.5181 0.107 Uiso 1 1 calc R
H10B H -0.0996 0.3534 -0.4458 0.107 Uiso 1 1 calc R
H10C H -0.1076 0.3505 -0.5900 0.107 Uiso 1 1 calc R
C11 C 0.0366(9) 0.4804(6) -0.4174(7) 0.085(3) Uani 1 1 d .
H11A H -0.0155 0.5240 -0.4160 0.128 Uiso 1 1 calc R
H11B H 0.1063 0.5042 -0.4234 0.128 Uiso 1 1 calc R
H11C H 0.0314 0.4484 -0.3429 0.128 Uiso 1 1 calc R
C12 C 0.0983(9) 0.3544(6) -0.5338(9) 0.092(3) Uani 1 1 d .
H12A H 0.0902 0.3196 -0.4625 0.138 Uiso 1 1 calc R
H12B H 0.1683 0.3782 -0.5341 0.138 Uiso 1 1 calc R
H12C H 0.0884 0.3219 -0.6071 0.138 Uiso 1 1 calc R
C13 C 0.2438(6) 0.5084(7) -0.6691(9) 0.075(3) Uani 1 1 d .
H13A H 0.2581 0.4653 -0.6102 0.113 Uiso 1 1 calc R
H13B H 0.2681 0.5606 -0.6371 0.113 Uiso 1 1 calc R
H13C H 0.2803 0.4964 -0.7449 0.113 Uiso 1 1 calc R
C14 C 0.1048(7) 0.6338(4) -0.8566(9) 0.069(3) Uani 1 1 d .
H14A H 0.0446 0.6581 -0.8974 0.103 Uiso 1 1 calc R
H14B H 0.1523 0.6110 -0.9170 0.103 Uiso 1 1 calc R
H14C H 0.1411 0.6757 -0.8097 0.103 Uiso 1 1 calc R
N N 0.0566(9) 0.2802(4) -1.1073(7) 0.077(2) Uani 1 1 d .
H0 H 0.070(7) 0.329(6) -1.048(8) 0.092 Uiso 1 1 d .
C15 C 0.1437(7) 0.2536(6) -1.1545(9) 0.069(2) Uani 1 1 d .
H15 H 0.2087 0.2731 -1.1257 0.083 Uiso 1 1 calc R
C16 C 0.1401(8) 0.1988(6) -1.2435(9) 0.073(3) Uani 1 1 d .
H16 H 0.2030 0.1806 -1.2796 0.088 Uiso 1 1 calc R
C17 C 0.0472(12) 0.1684(5) -1.2833(8) 0.082(3) Uani 1 1 d .
H17 H 0.0454 0.1281 -1.3447 0.099 Uiso 1 1 calc R
C18 C -0.0462(9) 0.1978(7) -1.2320(9) 0.088(4) Uani 1 1 d .
H18 H -0.1123 0.1790 -1.2583 0.105 Uiso 1 1 calc R
C19 C -0.0363(10) 0.2561(8) -1.1405(9) 0.095(4) Uani 1 1 d .
H19 H -0.0964 0.2779 -1.1028 0.114 Uiso 1 1 calc R

loop_
_atom_site_aniso_label
_atom_site_aniso_U_11
_atom_site_aniso_U_22
_atom_site_aniso_U_33
_atom_site_aniso_U_23
_atom_site_aniso_U_13
_atom_site_aniso_U_12
Pd 0.0381(2) 0.02777(17) 0.02813(18) -0.0035(2) -0.0002(2) -0.0015(2)
Cl1 0.0707(12) 0.0433(8) 0.0360(8) 0.0054(7) -0.0084(8) 0.0036(8)
Cl2 0.0619(9) 0.0393(7) 0.0511(9) -0.0074(8) 0.0110(9) -0.0163(7)
Cl3 0.0441(9) 0.0541(9) 0.0520(9) -0.0128(8) -0.0047(8) 0.0132(8)
C1 0.044(3) 0.030(3) 0.034(3) -0.008(2) 0.002(3) -0.002(3)
C2 0.042(3) 0.041(3) 0.033(3) -0.008(2) -0.003(3) 0.000(3)
C3 0.045(4) 0.046(4) 0.045(4) -0.017(3) 0.003(3) -0.006(3)
C4 0.059(4) 0.034(3) 0.044(3) -0.018(3) 0.008(3) -0.015(3)
C5 0.046(4) 0.044(4) 0.063(4) -0.015(4) 0.000(3) 0.010(3)
C6 0.093(7) 0.062(5) 0.103(7) 0.015(6) -0.018(7) 0.023(5)
C7 0.030(4) 0.074(5) 0.108(7) -0.018(5) -0.001(4) 0.004(4)
C8 0.062(5) 0.081(6) 0.088(7) -0.035(5) 0.012(5) 0.021(5)
C9 0.078(6) 0.058(5) 0.030(3) 0.005(3) -0.001(3) 0.005(4)
C10 0.101(7) 0.074(6) 0.040(4) 0.013(4) 0.014(5) -0.020(5)
C11 0.111(7) 0.110(7) 0.035(4) -0.007(4) -0.013(5) -0.016(7)
C12 0.114(8) 0.098(7) 0.065(6) 0.022(6) -0.015(6) 0.040(7)
C13 0.043(4) 0.109(7) 0.073(5) -0.050(6) -0.003(5) -0.004(4)
C14 0.082(6) 0.038(3) 0.086(7) 0.000(4) 0.024(5) -0.023(4)
N 0.122(8) 0.055(4) 0.054(4) -0.018(3) -0.006(5) 0.008(5)
C15 0.064(5) 0.076(6) 0.067(6) 0.005(5) -0.014(5) -0.014(5)
C16 0.078(6) 0.074(6) 0.067(6) 0.004(5) 0.013(5) 0.028(5)
C17 0.155(10) 0.041(4) 0.051(4) -0.015(3) -0.001(7) -0.015(6)
C18 0.065(5) 0.128(9) 0.070(6) 0.031(7) -0.019(6) -0.048(7)
C19 0.077(6) 0.148(10) 0.061(6) 0.008(6) 0.025(6) 0.043(8)

loop_
_atom_type_symbol
_atom_type_description
_atom_type_scat_dispersion_real
_atom_type_scat_dispersion_imag
_atom_type_scat_source
C C 0.0033 0.0016 'International Tables Vol C Tables 4.2.6.8 and 6.1.1.4'
H H 0.0000 0.0000 'International Tables Vol C Tables 4.2.6.8 and 6.1.1.4'
N N 0.0061 0.0033 'International Tables Vol C Tables 4.2.6.8 and 6.1.1.4'
Cl Cl 0.1484 0.1585 'International Tables Vol C Tables 4.2.6.8 and 6.1.1.4'
Pd Pd -0.9988 1.0072 'International Tables Vol C Tables 4.2.6.8 and 6.1.1.4'

loop_
_geom_angle_atom_site_label_1
_geom_angle_atom_site_label_2
_geom_angle_atom_site_label_3
_geom_angle
_geom_angle_publ_flag
C1 Pd C2 40.6(2) ?
C1 Pd C4 40.7(2) ?
C2 Pd C4 57.9(2) ?
C1 Pd C3 57.3(2) ?
C2 Pd C3 39.3(2) ?
C4 Pd C3 38.8(3) ?
C1 Pd Cl2 111.70(17) ?
C2 Pd Cl2 103.43(18) ?
C4 Pd Cl2 152.36(18) ?
C3 Pd Cl2 137.77(19) ?
C1 Pd Cl1 106.46(17) ?
C2 Pd Cl1 146.94(17) ?
C4 Pd Cl1 96.4(2) ?
C3 Pd Cl1 130.67(19) ?
Cl2 Pd Cl1 91.18(6) y
C1 Pd Cl3 148.46(18) ?
C2 Pd Cl3 115.15(19) ?
C4 Pd Cl3 114.35(19) ?
C3 Pd Cl3 91.17(18) ?
Cl2 Pd Cl3 91.54(6) y
Cl1 Pd Cl3 93.55(6) y
C2 C1 C4 88.9(5) y
C2 C1 C5 138.1(6) ?
C4 C1 C5 130.6(5) ?
C2 C1 Pd 70.5(3) ?
C4 C1 Pd 70.6(3) ?
C5 C1 Pd 129.3(4) ?
C3 C2 C1 89.7(5) y
C3 C2 C9 128.1(6) ?
C1 C2 C9 140.3(6) ?
C3 C2 Pd 72.6(3) ?
C1 C2 Pd 68.9(3) ?
C9 C2 Pd 128.1(4) ?
C4 C3 C2 91.1(5) y
C4 C3 C13 129.9(7) ?
C2 C3 C13 138.6(7) ?
C4 C3 Pd 68.4(4) ?
C2 C3 Pd 68.1(3) ?
C13 C3 Pd 126.9(5) ?
C3 C4 C1 90.2(5) y
C3 C4 C14 130.6(7) ?
C1 C4 C14 138.6(7) ?
C3 C4 Pd 72.8(4) ?
C1 C4 Pd 68.8(3) ?
C14 C4 Pd 123.7(5) ?
C6 C5 C1 110.0(7) ?
C6 C5 C7 109.8(7) ?
C1 C5 C7 112.0(6) ?
C6 C5 C8 108.9(7) ?
C1 C5 C8 106.6(6) ?
C7 C5 C8 109.4(7) ?
C5 C6 H6A 109.5 ?
C5 C6 H6B 109.5 ?
H6A C6 H6B 109.5 ?
C5 C6 H6C 109.5 ?
H6A C6 H6C 109.5 ?
H6B C6 H6C 109.5 ?
C5 C7 H7A 109.5 ?
C5 C7 H7B 109.5 ?
H7A C7 H7B 109.5 ?
C5 C7 H7C 109.5 ?
H7A C7 H7C 109.5 ?
H7B C7 H7C 109.5 ?
C5 C8 H8A 109.5 ?
C5 C8 H8B 109.5 ?
H8A C8 H8B 109.5 ?
C5 C8 H8C 109.5 ?
H8A C8 H8C 109.5 ?
H8B C8 H8C 109.5 ?
C12 C9 C2 109.5(6) ?
C12 C9 C10 109.5(7) ?
C2 C9 C10 113.1(6) ?
C12 C9 C11 110.0(7) ?
C2 C9 C11 105.4(6) ?
C10 C9 C11 109.3(7) ?
C9 C10 H10A 109.5 ?
C9 C10 H10B 109.5 ?
H10A C10 H10B 109.5 ?
C9 C10 H10C 109.5 ?
H10A C10 H10C 109.5 ?
H10B C10 H10C 109.5 ?
C9 C11 H11A 109.5 ?
C9 C11 H11B 109.5 ?
H11A C11 H11B 109.5 ?
C9 C11 H11C 109.5 ?
H11A C11 H11C 109.5 ?
H11B C11 H11C 109.5 ?
C9 C12 H12A 109.5 ?
C9 C12 H12B 109.5 ?
H12A C12 H12B 109.5 ?
C9 C12 H12C 109.5 ?
H12A C12 H12C 109.5 ?
H12B C12 H12C 109.5 ?
C3 C13 H13A 109.5 ?
C3 C13 H13B 109.5 ?
H13A C13 H13B 109.5 ?
C3 C13 H13C 109.5 ?
H13A C13 H13C 109.5 ?
H13B C13 H13C 109.5 ?
C4 C14 H14A 109.5 ?
C4 C14 H14B 109.5 ?
H14A C14 H14B 109.5 ?
C4 C14 H14C 109.5 ?
H14A C14 H14C 109.5 ?
H14B C14 H14C 109.5 ?
C15 N C19 124.5(8) ?
C15 N H0 111(5) ?
C19 N H0 124(5) ?
N C15 C16 119.3(9) ?
N C15 H15 120.4 ?
C16 C15 H15 120.4 ?
C15 C16 C17 120.9(9) ?
C15 C16 H16 119.5 ?
C17 C16 H16 119.5 ?
C16 C17 C18 119.2(7) ?
C16 C17 H17 120.4 ?
C18 C17 H17 120.4 ?
C19 C18 C17 116.6(9) ?
C19 C18 H18 121.7 ?
C17 C18 H18 121.7 ?
N C19 C18 119.5(10) ?
N C19 H19 120.2 ?
C18 C19 H19 120.2 ?

loop_
_geom_bond_atom_site_label_1
_geom_bond_atom_site_label_2
_geom_bond_distance
_geom_bond_publ_flag
Pd C1 2.097(6) y
Pd C2 2.120(5) y
Pd C4 2.122(6) y
Pd C3 2.181(6) y
Pd Cl2 2.4666(15) y
Pd Cl1 2.4672(17) y
Pd Cl3 2.5204(18) y
C1 C2 1.463(8) y
C1 C4 1.467(9) y
C1 C5 1.518(9) ?
C2 C3 1.446(9) y
C2 C9 1.521(9) ?
C3 C4 1.429(10) y
C3 C13 1.497(9) ?
C4 C14 1.487(10) ?
C5 C6 1.507(12) ?
C5 C7 1.525(10) ?
C5 C8 1.552(11) ?
C6 H6A 0.9600 ?
C6 H6B 0.9600 ?
C6 H6C 0.9600 ?
C7 H7A 0.9600 ?
C7 H7B 0.9600 ?
C7 H7C 0.9600 ?
C8 H8A 0.9600 ?
C8 H8B 0.9600 ?
C8 H8C 0.9600 ?
C9 C12 1.516(11) ?
C9 C10 1.527(11) ?
C9 C11 1.550(10) ?
C10 H10A 0.9600 ?
C10 H10B 0.9600 ?
C10 H10C 0.9600 ?
C11 H11A 0.9600 ?
C11 H11B 0.9600 ?
C11 H11C 0.9600 ?
C12 H12A 0.9600 ?
C12 H12B 0.9600 ?
C12 H12C 0.9600 ?
C13 H13A 0.9600 ?
C13 H13B 0.9600 ?
C13 H13C 0.9600 ?
C14 H14A 0.9600 ?
C14 H14B 0.9600 ?
C14 H14C 0.9600 ?
N C15 1.283(12) ?
N C19 1.283(14) ?
N H0 1.03(9) ?
C15 C16 1.308(12) ?
C15 H15 0.9300 ?
C16 C17 1.340(14) ?
C16 H16 0.9300 ?
C17 C18 1.383(13) ?
C17 H17 0.9300 ?
C18 C19 1.371(14) ?
C18 H18 0.9300 ?
C19 H19 0.9300 ?

loop_
_geom_hbond_atom_site_label_D
_geom_hbond_atom_site_label_H
_geom_hbond_atom_site_label_A
_geom_hbond_distance_DH
_geom_hbond_distance_HA
_geom_hbond_distance_DA
_geom_hbond_angle_DHA
N H0 Cl1 1.03(9) 2.58(9) 3.345(7) 131(6)
N H0 Cl2 1.03(9) 2.91(9) 3.390(9) 109(6)
N H0 Cl3 1.03(9) 2.43(9) 3.254(9) 136(7)

loop_
_geom_torsion_atom_site_label_1
_geom_torsion_atom_site_label_2
_geom_torsion_atom_site_label_3
_geom_torsion_atom_site_label_4
_geom_torsion
C4 Pd C1 C2 -96.0(5)
C3 Pd C1 C2 -48.3(4)
Cl2 Pd C1 C2 85.4(4)
Cl1 Pd C1 C2 -176.5(3)
Cl3 Pd C1 C2 -49.3(5)
C2 Pd C1 C4 96.0(5)
C3 Pd C1 C4 47.6(4)
Cl2 Pd C1 C4 -178.6(3)
Cl1 Pd C1 C4 -80.6(4)
Cl3 Pd C1 C4 46.6(5)
C2 Pd C1 C5 -137.0(7)
C4 Pd C1 C5 127.1(7)
C3 Pd C1 C5 174.7(7)
Cl2 Pd C1 C5 -51.6(6)
Cl1 Pd C1 C5 46.5(6)
Cl3 Pd C1 C5 173.7(4)
C4 C1 C2 C3 1.7(4)
C5 C1 C2 C3 -160.8(7)
Pd C1 C2 C3 71.5(3)
C4 C1 C2 C9 165.6(8)
C5 C1 C2 C9 3.0(13)
Pd C1 C2 C9 -124.7(8)
C4 C1 C2 Pd -69.7(3)
C5 C1 C2 Pd 127.7(7)
C1 Pd C2 C3 -96.6(5)
C4 Pd C2 C3 -46.7(4)
Cl2 Pd C2 C3 155.6(3)
Cl1 Pd C2 C3 -90.5(5)
Cl3 Pd C2 C3 57.4(4)
C4 Pd C2 C1 50.0(4)
C3 Pd C2 C1 96.6(5)
Cl2 Pd C2 C1 -107.8(3)
Cl1 Pd C2 C1 6.1(6)
Cl3 Pd C2 C1 154.0(3)
C1 Pd C2 C9 138.2(8)
C4 Pd C2 C9 -171.9(8)
C3 Pd C2 C9 -125.2(8)
Cl2 Pd C2 C9 30.4(7)
Cl1 Pd C2 C9 144.3(5)
Cl3 Pd C2 C9 -67.8(7)
C1 C2 C3 C4 -1.8(5)
C9 C2 C3 C4 -168.7(6)
Pd C2 C3 C4 66.1(4)
C1 C2 C3 C13 170.6(9)
C9 C2 C3 C13 3.7(13)
Pd C2 C3 C13 -121.4(9)
C1 C2 C3 Pd -67.9(3)
C9 C2 C3 Pd 125.1(6)
C1 Pd C3 C4 -50.2(4)
C2 Pd C3 C4 -100.4(5)
Cl2 Pd C3 C4 -137.2(3)
Cl1 Pd C3 C4 33.6(5)
Cl3 Pd C3 C4 129.3(4)
C1 Pd C3 C2 50.2(4)
C4 Pd C3 C2 100.4(5)
Cl2 Pd C3 C2 -36.7(5)
Cl1 Pd C3 C2 134.0(3)
Cl3 Pd C3 C2 -130.3(3)
C1 Pd C3 C13 -174.7(9)
C2 Pd C3 C13 135.1(9)
C4 Pd C3 C13 -124.5(9)
Cl2 Pd C3 C13 98.4(8)
Cl1 Pd C3 C13 -90.9(8)
Cl3 Pd C3 C13 4.8(8)
C2 C3 C4 C1 1.8(5)
C13 C3 C4 C1 -171.7(7)
Pd C3 C4 C1 67.6(3)
C2 C3 C4 C14 174.1(7)
C13 C3 C4 C14 0.6(12)
Pd C3 C4 C14 -120.1(7)
C2 C3 C4 Pd -65.9(3)
C13 C3 C4 Pd 120.7(7)
C2 C1 C4 C3 -1.8(5)
C5 C1 C4 C3 163.0(7)
Pd C1 C4 C3 -71.4(4)
C2 C1 C4 C14 -172.9(8)
C5 C1 C4 C14 -8.2(13)
Pd C1 C4 C14 117.4(9)
C2 C1 C4 Pd 69.7(3)
C5 C1 C4 Pd -125.6(7)
C1 Pd C4 C3 97.2(5)
C2 Pd C4 C3 47.3(4)
Cl2 Pd C4 C3 99.9(5)
Cl1 Pd C4 C3 -155.0(3)
Cl3 Pd C4 C3 -58.2(4)
C2 Pd C4 C1 -49.8(4)
C3 Pd C4 C1 -97.2(5)
Cl2 Pd C4 C1 2.7(6)
Cl1 Pd C4 C1 107.8(3)
Cl3 Pd C4 C1 -155.3(3)
C1 Pd C4 C14 -135.1(8)
C2 Pd C4 C14 175.0(8)
C3 Pd C4 C14 127.7(8)
Cl2 Pd C4 C14 -132.4(5)
Cl1 Pd C4 C14 -27.3(7)
Cl3 Pd C4 C14 69.6(7)
C2 C1 C5 C6 173.1(7)
C4 C1 C5 C6 16.4(10)
Pd C1 C5 C6 -81.4(7)
C2 C1 C5 C7 -64.5(10)
C4 C1 C5 C7 138.7(7)
Pd C1 C5 C7 41.0(9)
C2 C1 C5 C8 55.2(10)
C4 C1 C5 C8 -101.6(8)
Pd C1 C5 C8 160.7(5)
C3 C2 C9 C12 -46.1(9)
C1 C2 C9 C12 154.7(8)
Pd C2 C9 C12 51.5(9)
C3 C2 C9 C10 -168.4(6)
C1 C2 C9 C10 32.3(11)
Pd C2 C9 C10 -70.8(8)
C3 C2 C9 C11 72.3(9)
C1 C2 C9 C11 -87.0(10)
Pd C2 C9 C11 169.9(6)
C19 N C15 C16 0.7(15)
N C15 C16 C17 -1.9(14)
C15 C16 C17 C18 2.2(14)
C16 C17 C18 C19 -1.2(13)
C15 N C19 C18 0.3(16)
C17 C18 C19 N 0.0(14)
